data_7223383
loop_
_publ_author_name
'Guo, Hongchao'
'Gao, Zhenzhen'
'Wang, Chang'
'Yuan, Chunhao'
'Zhou, Leijie'
'Sun, Zhanhu'
'Xiao, Yumei'

_publ_section_title
;
 Phosphine-Catalyzed Asymmetric [3 + 2] Annulation of Chalcones with
 Allenoates for Enantioselective Synthesis of Functionalized Cyclopentenes
;
_journal_name_full 'RSC Adv.'
_journal_paper_doi 10.1039/C5RA20603K
_journal_year 2015
_chemical_absolute_configuration ad
_chemical_formula_moiety 'C25 H27 N O5'
_chemical_formula_sum 'C25 H27 N O5'
_chemical_formula_weight 421.48
_chemical_name_systematic
;
 ? 
;
_space_group_crystal_system monoclinic
_space_group_IT_number 4
_space_group_name_Hall 'P 2yb'
_space_group_name_H-M_alt 'P 1 21 1'
_symmetry_space_group_name_Hall 'P 2yb'
_symmetry_space_group_name_H-M 'P 1 21 1'
_atom_sites_solution_hydrogens geom
_atom_sites_solution_primary direct
_atom_sites_solution_secondary difmap
_audit_creation_date 2015-07-10
_audit_creation_method
;
  Olex2 1.1
  (compiled 2011.02.15 svn.r1672, GUI svn.r3494)
;
_audit_update_record
;
2015-07-31 deposited with the CCDC.
2015-12-01 downloaded from the CCDC.
;
_cell_angle_alpha 90.00
_cell_angle_beta 99.118(4)
_cell_angle_gamma 90.00
_cell_formula_units_Z 4
_cell_length_a 10.7274(4)
_cell_length_b 10.1113(7)
_cell_length_c 20.9352(11)
_cell_measurement_reflns_used 7488
_cell_measurement_temperature 109.7
_cell_measurement_theta_max 70.8689
_cell_measurement_theta_min 4.1672
_cell_volume 2242.1(2)
_computing_cell_refinement
;
CrysAlisPro, Agilent Technologies,
Version 1.171.35.11 (release 16-05-2011 CrysAlis171 .NET)
(compiled May 16 2011,17:55:39)
;
_computing_data_collection
;
CrysAlisPro, Agilent Technologies,
Version 1.171.35.11 (release 16-05-2011 CrysAlis171 .NET)
(compiled May 16 2011,17:55:39)
;
_computing_data_reduction
;
CrysAlisPro, Agilent Technologies,
Version 1.171.35.11 (release 16-05-2011 CrysAlis171 .NET)
(compiled May 16 2011,17:55:39)
;
_computing_molecular_graphics
;
O. V. Dolomanov, L. J. Bourhis, R. J. Gildea, J. A. K. Howard and H. Puschmann,
OLEX2: a complete structure solution, refinement and analysis program.
J. Appl. Cryst. (2009). 42, 339-341.
;
_computing_publication_material
;
O. V. Dolomanov, L. J. Bourhis, R. J. Gildea, J. A. K. Howard and H. Puschmann,
OLEX2: a complete structure solution, refinement and analysis program.
J. Appl. Cryst. (2009). 42, 339-341.
;
_computing_structure_refinement 'SHELXL-97 (Sheldrick, 1997)'
_computing_structure_solution 'A short history of SHELX (Sheldrick, 2007)/Bruker'
_diffrn_ambient_temperature 109.7
_diffrn_detector_area_resol_mean 16.0971
_diffrn_measured_fraction_theta_full 0.983
_diffrn_measured_fraction_theta_max 0.983
_diffrn_measurement_details
;
  1 omega  -21.00    6.00   1.0000    1.5000
omega____ theta____ kappa____ phi______ frames
    -       -8.5000   45.0000  120.0000 27

  2 omega   11.00   76.00   1.0000    1.5000
omega____ theta____ kappa____ phi______ frames
    -       36.7919   77.0000   60.0000 65

  3 omega   38.00  102.00   1.0000    1.5000
omega____ theta____ kappa____ phi______ frames
    -       36.7919   77.0000 -150.0000 64

  4 omega   11.00   94.00   1.0000    1.5000
omega____ theta____ kappa____ phi______ frames
    -       36.7919   77.0000    0.0000 83

  5 omega  -30.00   19.00   1.0000    1.5000
omega____ theta____ kappa____ phi______ frames
    -       36.7919  -77.0000   90.0000 49

  6 omega   14.00   39.00   1.0000    1.5000
omega____ theta____ kappa____ phi______ frames
    -       36.7919   77.0000  -60.0000 25

  7 omega   27.00   52.00   1.0000    1.5000
omega____ theta____ kappa____ phi______ frames
    -       36.7919   77.0000 -180.0000 25

  8 omega  -32.00   54.00   1.0000    1.5000
omega____ theta____ kappa____ phi______ frames
    -       36.7919  -37.0000  -60.0000 86

  9 omega   19.00   44.00   1.0000    1.5000
omega____ theta____ kappa____ phi______ frames
    -       36.7919   37.0000  120.0000 25

 10 omega   44.00   71.00   1.0000    1.5000
omega____ theta____ kappa____ phi______ frames
    -       36.7919   77.0000  120.0000 27

 11 omega    9.00   82.00   1.0000    1.5000
omega____ theta____ kappa____ phi______ frames
    -       36.7919 -112.0000 -101.0000 73

 12 omega   24.00   58.00   1.0000    1.5000
omega____ theta____ kappa____ phi______ frames
    -       36.7919  -77.0000   90.0000 34

 13 omega   22.00   47.00   1.0000    1.5000
omega____ theta____ kappa____ phi______ frames
    -       36.7919   77.0000   90.0000 25

 14 omega   31.00   57.00   1.0000    1.5000
omega____ theta____ kappa____ phi______ frames
    -       36.7919   37.0000   30.0000 26

 15 omega   61.00  106.00   1.0000    1.5000
omega____ theta____ kappa____ phi______ frames
    -       36.7919   37.0000  120.0000 45

 16 omega   82.00  107.00   1.0000    5.0000
omega____ theta____ kappa____ phi______ frames
    -      108.0000   77.0000  120.0000 25

 17 omega   72.00  102.00   1.0000    5.0000
omega____ theta____ kappa____ phi______ frames
    -      108.0000   15.0000   30.0000 30

 18 omega  123.00  150.00   1.0000    5.0000
omega____ theta____ kappa____ phi______ frames
    -      108.0000   77.0000   60.0000 27

 19 omega   81.00  108.00   1.0000    5.0000
omega____ theta____ kappa____ phi______ frames
    -      108.0000   77.0000   60.0000 27

 20 omega   72.00   99.00   1.0000    5.0000
omega____ theta____ kappa____ phi______ frames
    -      108.0000   15.0000  120.0000 27

 21 omega   38.00  104.00   1.0000    5.0000
omega____ theta____ kappa____ phi______ frames
    -      108.0000 -112.0000   78.0000 66

 22 omega   42.00  135.00   1.0000    5.0000
omega____ theta____ kappa____ phi______ frames
    -      108.0000  -77.0000   90.0000 93

 23 omega   72.00   99.00   1.0000    5.0000
omega____ theta____ kappa____ phi______ frames
    -      108.0000   15.0000  150.0000 27

 24 omega   81.00  107.00   1.0000    5.0000
omega____ theta____ kappa____ phi______ frames
    -      108.0000   77.0000  -30.0000 26

 25 omega   83.00  110.00   1.0000    5.0000
omega____ theta____ kappa____ phi______ frames
    -      108.0000   77.0000  -60.0000 27

 26 omega   82.00  167.00   1.0000    5.0000
omega____ theta____ kappa____ phi______ frames
    -      108.0000   77.0000  150.0000 85

 27 omega  119.00  170.00   1.0000    5.0000
omega____ theta____ kappa____ phi______ frames
    -      108.0000   77.0000    0.0000 51

 28 omega   72.00  101.00   1.0000    5.0000
omega____ theta____ kappa____ phi______ frames
    -      108.0000   15.0000   90.0000 29

 29 omega   92.00  117.00   1.0000    5.0000
omega____ theta____ kappa____ phi______ frames
    -      108.0000   45.0000  120.0000 25

 30 omega  139.00  166.00   1.0000    5.0000
omega____ theta____ kappa____ phi______ frames
    -      108.0000   15.0000   60.0000 27

 31 omega   81.00  107.00   1.0000    5.0000
omega____ theta____ kappa____ phi______ frames
    -      108.0000   77.0000    0.0000 26

 32 omega   73.00  105.00   1.0000    5.0000
omega____ theta____ kappa____ phi______ frames
    -      108.0000   15.0000 -180.0000 32

 33 omega  125.00  176.00   1.0000    5.0000
omega____ theta____ kappa____ phi______ frames
    -      108.0000   77.0000   90.0000 51

 34 omega   92.00  119.00   1.0000    5.0000
omega____ theta____ kappa____ phi______ frames
    -      108.0000   45.0000   90.0000 27

 35 omega   81.00  107.00   1.0000    5.0000
omega____ theta____ kappa____ phi______ frames
    -      108.0000   77.0000   30.0000 26

 36 omega  131.00  170.00   1.0000    5.0000
omega____ theta____ kappa____ phi______ frames
    -      108.0000   77.0000  120.0000 39

 37 omega   43.00   98.00   1.0000    5.0000
omega____ theta____ kappa____ phi______ frames
    -      108.0000  -45.0000 -150.0000 55

 38 omega   95.00  120.00   1.0000    5.0000
omega____ theta____ kappa____ phi______ frames
    -      108.0000   45.0000   60.0000 25

 39 omega   81.00  107.00   1.0000    5.0000
omega____ theta____ kappa____ phi______ frames
    -      108.0000   77.0000   90.0000 26

 40 omega   71.00  105.00   1.0000    5.0000
omega____ theta____ kappa____ phi______ frames
    -      108.0000   15.0000   60.0000 34

 41 omega  108.00  175.00   1.0000    5.0000
omega____ theta____ kappa____ phi______ frames
    -      108.0000   77.0000 -150.0000 67
;
_diffrn_measurement_device_type 'Xcalibur, Eos, Gemini'
_diffrn_measurement_method '\w scans'
_diffrn_orient_matrix_UB_11 -0.1052285000
_diffrn_orient_matrix_UB_12 0.0132839000
_diffrn_orient_matrix_UB_13 0.0419635000
_diffrn_orient_matrix_UB_21 0.1001085000
_diffrn_orient_matrix_UB_22 0.0249170000
_diffrn_orient_matrix_UB_23 0.0601232000
_diffrn_orient_matrix_UB_31 -0.0071052000
_diffrn_orient_matrix_UB_32 0.1498374000
_diffrn_orient_matrix_UB_33 -0.0134806000
_diffrn_radiation_monochromator graphite
_diffrn_radiation_type 'Cu K\a'
_diffrn_radiation_wavelength 1.5418
_diffrn_reflns_av_R_equivalents 0.0253
_diffrn_reflns_av_unetI/netI 0.0313
_diffrn_reflns_limit_h_max 13
_diffrn_reflns_limit_h_min -13
_diffrn_reflns_limit_k_max 12
_diffrn_reflns_limit_k_min -10
_diffrn_reflns_limit_l_max 25
_diffrn_reflns_limit_l_min -25
_diffrn_reflns_number 16436
_diffrn_reflns_theta_full 70.96
_diffrn_reflns_theta_max 70.96
_diffrn_reflns_theta_min 4.17
_diffrn_source 'Enhance (Cu) X-ray Source'
_exptl_absorpt_coefficient_mu 0.706
_exptl_absorpt_correction_T_max 1.00000
_exptl_absorpt_correction_T_min 0.78991
_exptl_absorpt_correction_type multi-scan
_exptl_absorpt_process_details
;
CrysAlisPro, Agilent Technologies,
Version 1.171.35.11 (release 16-05-2011 CrysAlis171 .NET)
(compiled May 16 2011,17:55:39)
Empirical absorption correction using spherical harmonics,
 implemented in SCALE3 ABSPACK scaling algorithm.
;
_exptl_crystal_density_diffrn 1.249
_exptl_crystal_density_method 'not measured'
_exptl_crystal_F_000 896
_exptl_crystal_size_max 0.45
_exptl_crystal_size_mid 0.35
_exptl_crystal_size_min 0.08
_refine_diff_density_max 0.260
_refine_diff_density_min -0.194
_refine_diff_density_rms 0.041
_refine_ls_abs_structure_details 'Flack H D (1983), Acta Cryst. A39, 876-881'
_refine_ls_abs_structure_Flack -0.06(13)
_refine_ls_extinction_method none
_refine_ls_goodness_of_fit_ref 1.040
_refine_ls_hydrogen_treatment mixed
_refine_ls_matrix_type full
_refine_ls_number_parameters 567
_refine_ls_number_reflns 7480
_refine_ls_number_restraints 1
_refine_ls_restrained_S_all 1.040
_refine_ls_R_factor_all 0.0415
_refine_ls_R_factor_gt 0.0391
_refine_ls_shift/su_max 0.001
_refine_ls_shift/su_mean 0.000
_refine_ls_structure_factor_coef Fsqd
_refine_ls_weighting_details 'calc w=1/[\s^2^(Fo^2^)+(0.0624P)^2^+0.4780P] where P=(Fo^2^+2Fc^2^)/3'
_refine_ls_weighting_scheme calc
_refine_ls_wR_factor_gt 0.1006
_refine_ls_wR_factor_ref 0.1032
_reflns_number_gt 7104
_reflns_number_total 7480
_reflns_threshold_expression >2sigma(I)
_cod_data_source_file c5ra20603k2.cif
_cod_data_source_block exp_3445
_cod_database_code 7223383
_reflns_odcompleteness_completeness 99.93
_reflns_odcompleteness_iscentric 1
_reflns_odcompleteness_theta 66.97

loop_
_space_group_symop_id
_space_group_symop_operation_xyz
1 'x, y, z'
2 '-x, y+1/2, -z'

loop_
_atom_site_label
_atom_site_type_symbol
_atom_site_fract_x
_atom_site_fract_y
_atom_site_fract_z
_atom_site_U_iso_or_equiv
_atom_site_adp_type
_atom_site_occupancy
_atom_site_symmetry_multiplicity
_atom_site_calc_flag
_atom_site_refinement_flags
O1 O -0.23968(13) -0.35495(17) -0.19812(7) 0.0270(3) Uani 1 1 d .
O2 O -0.37498(14) -0.05373(16) -0.18013(6) 0.0258(3) Uani 1 1 d .
O3 O -0.56893(13) -0.13562(17) -0.17591(7) 0.0259(3) Uani 1 1 d .
O4 O -0.24884(13) -0.54064(16) -0.53841(6) 0.0250(3) Uani 1 1 d .
O5 O -0.12579(13) -0.62272(16) -0.44841(6) 0.0234(3) Uani 1 1 d .
N1 N -0.23005(15) -0.43861(18) -0.43889(7) 0.0206(3) Uani 1 1 d .
H1 H -0.1944 -0.4472 -0.3982 0.025 Uiso 1 1 calc R
C1 C -0.45708(18) -0.2236(2) -0.25362(9) 0.0207(4) Uani 1 1 d .
C2 C -0.34172(17) -0.2275(2) -0.28694(9) 0.0196(4) Uani 1 1 d .
H2 H -0.3258 -0.1388 -0.3052 0.024 Uiso 1 1 calc R
C3 C -0.37838(18) -0.3323(2) -0.34280(9) 0.0197(4) Uani 1 1 d .
H3 H -0.3171 -0.4074 -0.3362 0.024 Uiso 1 1 calc R
C4 C -0.51243(19) -0.3840(2) -0.33403(9) 0.0247(4) Uani 1 1 d .
H4A H -0.5743 -0.3687 -0.3737 0.030 Uiso 1 1 calc R
H4B H -0.5097 -0.4798 -0.3241 0.030 Uiso 1 1 calc R
C5 C -0.54679(18) -0.3059(2) -0.27846(9) 0.0223(4) Uani 1 1 d .
H5 H -0.6249 -0.3148 -0.2629 0.027 Uiso 1 1 calc R
C6 C -0.45966(17) -0.1287(2) -0.19973(9) 0.0198(4) Uani 1 1 d .
C7 C -0.22665(18) -0.2742(2) -0.23954(9) 0.0205(4) Uani 1 1 d .
C8 C -0.09796(18) -0.2221(2) -0.24606(9) 0.0202(4) Uani 1 1 d .
C9 C 0.00411(19) -0.2631(2) -0.20089(9) 0.0241(4) Uani 1 1 d .
H9 H -0.0094 -0.3218 -0.1672 0.029 Uiso 1 1 calc R
C10 C 0.12551(19) -0.2192(2) -0.20452(10) 0.0265(5) Uani 1 1 d .
H10 H 0.1947 -0.2480 -0.1736 0.032 Uiso 1 1 calc R
C11 C 0.14532(18) -0.1324(2) -0.25390(10) 0.0259(5) Uani 1 1 d .
H11 H 0.2279 -0.1011 -0.2563 0.031 Uiso 1 1 calc R
C12 C 0.04436(19) -0.0922(2) -0.29928(9) 0.0256(4) Uani 1 1 d .
H12 H 0.0582 -0.0339 -0.3330 0.031 Uiso 1 1 calc R
C13 C -0.07713(19) -0.1365(2) -0.29592(9) 0.0231(4) Uani 1 1 d .
H13 H -0.1459 -0.1087 -0.3274 0.028 Uiso 1 1 calc R
C14 C -0.37722(17) -0.2729(2) -0.40959(9) 0.0197(4) Uani 1 1 d .
C15 C -0.30713(17) -0.3262(2) -0.45489(9) 0.0201(4) Uani 1 1 d .
C16 C -0.31327(18) -0.2670(2) -0.51575(9) 0.0243(4) Uani 1 1 d .
H16 H -0.2654 -0.3029 -0.5461 0.029 Uiso 1 1 calc R
C17 C -0.3881(2) -0.1570(2) -0.53221(10) 0.0267(5) Uani 1 1 d .
H17 H -0.3912 -0.1179 -0.5737 0.032 Uiso 1 1 calc R
C18 C -0.45898(19) -0.1034(2) -0.48813(10) 0.0258(4) Uani 1 1 d .
H18 H -0.5107 -0.0279 -0.4992 0.031 Uiso 1 1 calc R
C19 C -0.45258(18) -0.1623(2) -0.42766(10) 0.0238(4) Uani 1 1 d .
H19 H -0.5011 -0.1261 -0.3977 0.029 Uiso 1 1 calc R
C20 C -0.5859(2) -0.0356(3) -0.12850(10) 0.0295(5) Uani 1 1 d .
H20A H -0.5143 -0.0380 -0.0930 0.044 Uiso 1 1 calc R
H20B H -0.6642 -0.0529 -0.1114 0.044 Uiso 1 1 calc R
H20C H -0.5905 0.0518 -0.1490 0.044 Uiso 1 1 calc R
C21 C -0.20592(17) -0.5355(2) -0.48119(9) 0.0204(4) Uani 1 1 d .
C22 C -0.10086(19) -0.7514(2) -0.47764(9) 0.0246(4) Uani 1 1 d .
C23 C -0.0125(2) -0.8179(3) -0.42297(10) 0.0304(5) Uani 1 1 d .
H23A H 0.0634 -0.7636 -0.4114 0.046 Uiso 1 1 calc R
H23B H 0.0114 -0.9054 -0.4371 0.046 Uiso 1 1 calc R
H23C H -0.0554 -0.8274 -0.3852 0.046 Uiso 1 1 calc R
C24 C -0.0348(2) -0.7297(3) -0.53645(10) 0.0334(5) Uani 1 1 d .
H24A H -0.0946 -0.6911 -0.5718 0.050 Uiso 1 1 calc R
H24B H -0.0043 -0.8146 -0.5504 0.050 Uiso 1 1 calc R
H24C H 0.0367 -0.6695 -0.5248 0.050 Uiso 1 1 calc R
C25 C -0.2229(2) -0.8286(3) -0.49327(13) 0.0377(5) Uani 1 1 d .
H25A H -0.2653 -0.8309 -0.4551 0.057 Uiso 1 1 calc R
H25B H -0.2043 -0.9191 -0.5056 0.057 Uiso 1 1 calc R
H25C H -0.2779 -0.7858 -0.5292 0.057 Uiso 1 1 calc R
O6 O -0.24247(14) -0.8244(2) -0.31906(7) 0.0347(4) Uani 1 1 d .
O7 O -0.11258(13) -0.51134(16) -0.30811(6) 0.0239(3) Uani 1 1 d .
O8 O 0.08463(13) -0.59062(17) -0.28470(7) 0.0267(3) Uani 1 1 d .
O9 O -0.26011(17) -0.95874(19) 0.06188(7) 0.0354(4) Uani 1 1 d .
O10 O -0.32176(14) -1.10123(17) -0.02132(7) 0.0284(3) Uani 1 1 d .
N2 N -0.24677(17) -0.90844(19) -0.04438(8) 0.0242(4) Uani 1 1 d .
H2A H -0.2634 -0.9417 -0.0837 0.029 Uiso 1 1 calc R
C26 C -0.07296(18) -0.6889(2) -0.23403(9) 0.0208(4) Uani 1 1 d .
C27 C -0.20795(18) -0.6961(2) -0.22129(9) 0.0201(4) Uani 1 1 d .
H27 H -0.2424 -0.6070 -0.2131 0.024 Uiso 1 1 calc R
C28 C -0.19635(18) -0.7874(2) -0.16052(9) 0.0211(4) Uani 1 1 d .
H28 H -0.2726 -0.8453 -0.1631 0.025 Uiso 1 1 calc R
C29 C -0.0774(2) -0.8728(2) -0.16644(10) 0.0270(5) Uani 1 1 d .
H29A H -0.0287 -0.8929 -0.1233 0.032 Uiso 1 1 calc R
H29B H -0.1013 -0.9567 -0.1895 0.032 Uiso 1 1 calc R
C30 C -0.00332(19) -0.7856(2) -0.20480(9) 0.0247(4) Uani 1 1 d .
H30 H 0.0833 -0.7985 -0.2077 0.030 Uiso 1 1 calc R
C31 C -0.03847(18) -0.5876(2) -0.27934(8) 0.0194(4) Uani 1 1 d .
C32 C -0.28972(19) -0.7680(2) -0.27758(9) 0.0219(4) Uani 1 1 d .
C33 C -0.42972(18) -0.7750(2) -0.27822(9) 0.0221(4) Uani 1 1 d .
C34 C -0.4982(2) -0.8621(2) -0.32196(9) 0.0247(4) Uani 1 1 d .
H34 H -0.4560 -0.9119 -0.3506 0.030 Uiso 1 1 calc R
C35 C -0.6271(2) -0.8770(2) -0.32417(10) 0.0271(5) Uani 1 1 d .
H35 H -0.6726 -0.9387 -0.3532 0.032 Uiso 1 1 calc R
C36 C -0.68996(19) -0.8012(3) -0.28362(10) 0.0295(5) Uani 1 1 d .
H36 H -0.7787 -0.8098 -0.2856 0.035 Uiso 1 1 calc R
C37 C -0.6230(2) -0.7132(3) -0.24035(10) 0.0293(5) Uani 1 1 d .
H37 H -0.6662 -0.6613 -0.2130 0.035 Uiso 1 1 calc R
C38 C -0.4925(2) -0.7003(2) -0.23678(9) 0.0244(4) Uani 1 1 d .
H38 H -0.4466 -0.6413 -0.2065 0.029 Uiso 1 1 calc R
C39 C -0.17433(18) -0.7139(2) -0.09621(9) 0.0201(4) Uani 1 1 d .
C40 C -0.19465(18) -0.7799(2) -0.03917(9) 0.0219(4) Uani 1 1 d .
C41 C -0.1612(2) -0.7183(3) 0.02071(10) 0.0314(5) Uani 1 1 d .
H41 H -0.1752 -0.7622 0.0591 0.038 Uiso 1 1 calc R
C42 C -0.1077(2) -0.5932(3) 0.02439(10) 0.0358(6) Uani 1 1 d .
H42 H -0.0842 -0.5529 0.0655 0.043 Uiso 1 1 calc R
C43 C -0.0878(2) -0.5258(3) -0.03072(11) 0.0314(5) Uani 1 1 d .
H43 H -0.0515 -0.4399 -0.0279 0.038 Uiso 1 1 calc R
C44 C -0.12242(19) -0.5876(2) -0.09061(10) 0.0245(4) Uani 1 1 d .
H44 H -0.1101 -0.5418 -0.1287 0.029 Uiso 1 1 calc R
C45 C 0.1226(2) -0.4959(3) -0.33020(10) 0.0309(5) Uani 1 1 d .
H45A H 0.0733 -0.5108 -0.3732 0.046 Uiso 1 1 calc R
H45B H 0.2126 -0.5070 -0.3323 0.046 Uiso 1 1 calc R
H45C H 0.1074 -0.4059 -0.3158 0.046 Uiso 1 1 calc R
C46 C -0.27454(19) -0.9875(2) 0.00498(9) 0.0247(4) Uani 1 1 d .
C47 C -0.3488(2) -1.2128(3) 0.02031(11) 0.0312(5) Uani 1 1 d .
C48 C -0.2289(2) -1.2495(3) 0.06542(12) 0.0365(6) Uani 1 1 d .
H48A H -0.1599 -1.2608 0.0403 0.055 Uiso 1 1 calc R
H48B H -0.2421 -1.3324 0.0877 0.055 Uiso 1 1 calc R
H48C H -0.2073 -1.1791 0.0974 0.055 Uiso 1 1 calc R
C49 C -0.3877(3) -1.3223(3) -0.02858(13) 0.0408(6) Uani 1 1 d .
H49A H -0.4653 -1.2964 -0.0572 0.061 Uiso 1 1 calc R
H49B H -0.4028 -1.4039 -0.0057 0.061 Uiso 1 1 calc R
H49C H -0.3203 -1.3370 -0.0544 0.061 Uiso 1 1 calc R
C50 C -0.4570(2) -1.1749(3) 0.05631(12) 0.0396(6) Uani 1 1 d .
H50A H -0.4305 -1.1012 0.0858 0.059 Uiso 1 1 calc R
H50B H -0.4793 -1.2510 0.0812 0.059 Uiso 1 1 calc R
H50C H -0.5305 -1.1482 0.0250 0.059 Uiso 1 1 calc R

loop_
_atom_site_aniso_label
_atom_site_aniso_U_11
_atom_site_aniso_U_22
_atom_site_aniso_U_33
_atom_site_aniso_U_23
_atom_site_aniso_U_13
_atom_site_aniso_U_12
O1 0.0244(7) 0.0291(9) 0.0278(7) 0.0067(6) 0.0046(6) 0.0005(6)
O2 0.0289(7) 0.0271(9) 0.0213(6) -0.0049(6) 0.0038(5) -0.0050(6)
O3 0.0226(6) 0.0303(9) 0.0257(7) -0.0097(6) 0.0060(5) 0.0003(6)
O4 0.0281(7) 0.0263(9) 0.0200(6) 0.0002(6) 0.0022(5) 0.0033(6)
O5 0.0265(7) 0.0236(9) 0.0200(6) -0.0024(6) 0.0032(5) 0.0075(6)
N1 0.0225(7) 0.0238(10) 0.0152(7) 0.0016(6) 0.0027(6) 0.0047(7)
C1 0.0197(8) 0.0234(12) 0.0192(8) 0.0024(8) 0.0035(7) 0.0037(8)
C2 0.0196(8) 0.0209(11) 0.0186(8) -0.0018(8) 0.0035(7) 0.0005(8)
C3 0.0223(9) 0.0180(11) 0.0189(9) -0.0016(7) 0.0033(7) 0.0016(8)
C4 0.0268(10) 0.0268(13) 0.0206(9) -0.0029(8) 0.0043(7) -0.0026(9)
C5 0.0213(9) 0.0250(12) 0.0216(9) -0.0020(8) 0.0057(7) 0.0002(8)
C6 0.0213(9) 0.0197(11) 0.0183(8) 0.0009(7) 0.0028(7) 0.0024(8)
C7 0.0230(9) 0.0214(11) 0.0173(8) -0.0014(8) 0.0037(7) 0.0008(8)
C8 0.0201(8) 0.0219(11) 0.0185(8) -0.0063(8) 0.0033(7) -0.0004(8)
C9 0.0265(10) 0.0269(12) 0.0188(9) 0.0010(8) 0.0028(7) -0.0027(9)
C10 0.0224(9) 0.0336(14) 0.0215(9) -0.0004(9) -0.0022(7) 0.0000(9)
C11 0.0208(9) 0.0296(13) 0.0280(10) -0.0036(9) 0.0057(7) -0.0032(9)
C12 0.0272(10) 0.0271(13) 0.0236(9) 0.0035(8) 0.0074(7) 0.0000(9)
C13 0.0240(9) 0.0250(12) 0.0197(9) 0.0017(8) 0.0020(7) 0.0032(8)
C14 0.0175(8) 0.0216(11) 0.0194(9) -0.0011(8) 0.0011(6) -0.0016(8)
C15 0.0180(8) 0.0214(11) 0.0207(8) -0.0004(7) 0.0024(7) -0.0023(8)
C16 0.0246(9) 0.0267(13) 0.0220(9) -0.0001(8) 0.0053(7) -0.0005(9)
C17 0.0289(10) 0.0264(13) 0.0241(9) 0.0061(8) 0.0016(8) 0.0007(9)
C18 0.0251(9) 0.0216(12) 0.0288(10) 0.0032(9) -0.0014(7) 0.0042(9)
C19 0.0231(9) 0.0233(12) 0.0250(9) -0.0006(8) 0.0037(7) 0.0028(8)
C20 0.0293(10) 0.0343(14) 0.0254(10) -0.0113(9) 0.0059(8) 0.0044(9)
C21 0.0192(8) 0.0230(12) 0.0197(9) 0.0015(8) 0.0057(7) -0.0025(8)
C22 0.0312(10) 0.0210(12) 0.0226(9) -0.0031(8) 0.0073(8) 0.0042(9)
C23 0.0374(11) 0.0289(13) 0.0266(10) 0.0017(9) 0.0106(8) 0.0120(10)
C24 0.0442(12) 0.0349(15) 0.0238(10) 0.0004(9) 0.0135(9) 0.0154(11)
C25 0.0392(12) 0.0256(14) 0.0462(13) -0.0001(11) 0.0001(10) -0.0007(11)
O6 0.0279(7) 0.0512(12) 0.0264(7) -0.0132(7) 0.0082(6) -0.0027(7)
O7 0.0259(7) 0.0273(9) 0.0188(6) 0.0031(6) 0.0045(5) 0.0039(6)
O8 0.0225(7) 0.0298(9) 0.0284(7) 0.0070(6) 0.0061(5) -0.0011(6)
O9 0.0529(10) 0.0343(10) 0.0198(7) 0.0032(6) 0.0082(6) -0.0094(8)
O10 0.0356(8) 0.0264(9) 0.0225(7) 0.0059(6) 0.0021(6) -0.0079(7)
N2 0.0336(9) 0.0239(10) 0.0151(7) -0.0006(7) 0.0042(6) -0.0055(7)
C26 0.0209(9) 0.0230(12) 0.0182(8) -0.0039(8) 0.0022(7) 0.0011(8)
C27 0.0235(9) 0.0207(12) 0.0168(8) 0.0013(7) 0.0048(7) -0.0004(8)
C28 0.0266(9) 0.0190(11) 0.0177(8) 0.0006(8) 0.0034(7) -0.0042(8)
C29 0.0374(11) 0.0222(12) 0.0221(9) 0.0011(8) 0.0070(8) 0.0032(9)
C30 0.0276(9) 0.0280(13) 0.0188(9) -0.0016(8) 0.0045(7) 0.0032(9)
C31 0.0215(9) 0.0202(11) 0.0162(8) -0.0038(7) 0.0020(7) 0.0009(8)
C32 0.0262(9) 0.0230(12) 0.0170(8) 0.0035(8) 0.0049(7) 0.0006(8)
C33 0.0248(9) 0.0248(12) 0.0167(8) 0.0060(8) 0.0031(7) 0.0021(8)
C34 0.0291(10) 0.0252(12) 0.0200(9) 0.0022(8) 0.0045(7) 0.0042(9)
C35 0.0290(10) 0.0280(13) 0.0227(9) 0.0010(8) -0.0005(8) -0.0041(9)
C36 0.0224(9) 0.0390(15) 0.0272(10) 0.0058(9) 0.0043(8) 0.0007(9)
C37 0.0283(10) 0.0339(14) 0.0267(10) 0.0004(9) 0.0076(8) 0.0013(9)
C38 0.0279(10) 0.0249(12) 0.0200(9) 0.0002(8) 0.0028(7) -0.0003(8)
C39 0.0200(8) 0.0213(11) 0.0192(8) -0.0010(8) 0.0033(7) 0.0004(8)
C40 0.0242(9) 0.0204(11) 0.0210(9) -0.0012(8) 0.0033(7) -0.0012(8)
C41 0.0437(12) 0.0323(14) 0.0178(9) 0.0014(9) 0.0038(8) -0.0076(11)
C42 0.0499(13) 0.0355(15) 0.0209(9) -0.0094(10) 0.0019(9) -0.0098(12)
C43 0.0377(11) 0.0237(13) 0.0325(11) -0.0050(9) 0.0040(9) -0.0079(10)
C44 0.0293(10) 0.0207(12) 0.0241(9) -0.0009(8) 0.0056(7) -0.0033(9)
C45 0.0296(10) 0.0333(14) 0.0316(10) 0.0066(10) 0.0107(8) -0.0042(10)
C46 0.0266(10) 0.0265(12) 0.0205(9) 0.0052(8) 0.0020(7) -0.0016(9)
C47 0.0358(11) 0.0269(13) 0.0305(11) 0.0137(10) 0.0043(9) -0.0046(10)
C48 0.0367(12) 0.0337(15) 0.0380(12) 0.0135(10) 0.0026(9) -0.0015(11)
C49 0.0473(14) 0.0275(14) 0.0444(13) 0.0093(11) -0.0025(11) -0.0115(12)
C50 0.0339(11) 0.0445(17) 0.0408(13) 0.0189(12) 0.0067(10) -0.0030(11)

loop_
_atom_type_symbol
_atom_type_description
_atom_type_scat_dispersion_real
_atom_type_scat_dispersion_imag
_atom_type_scat_source
C C 0.0181 0.0091 'International Tables Vol C Tables 4.2.6.8 and 6.1.1.4'
H H 0.0000 0.0000 'International Tables Vol C Tables 4.2.6.8 and 6.1.1.4'
N N 0.0311 0.0180 'International Tables Vol C Tables 4.2.6.8 and 6.1.1.4'
O O 0.0492 0.0322 'International Tables Vol C Tables 4.2.6.8 and 6.1.1.4'

loop_
_geom_angle_atom_site_label_1
_geom_angle_atom_site_label_2
_geom_angle_atom_site_label_3
_geom_angle
C6 O3 C20 115.39(16)
C21 O5 C22 120.61(15)
C15 N1 H1 117.1
C21 N1 H1 117.1
C21 N1 C15 125.72(16)
C5 C1 C2 113.71(18)
C5 C1 C6 127.48(17)
C6 C1 C2 118.79(17)
C1 C2 H2 110.8
C1 C2 C3 103.43(16)
C1 C2 C7 110.08(15)
C3 C2 H2 110.8
C7 C2 H2 110.8
C7 C2 C3 110.70(17)
C2 C3 H3 109.0
C4 C3 C2 105.21(15)
C4 C3 H3 109.0
C14 C3 C2 112.18(17)
C14 C3 H3 109.0
C14 C3 C4 112.33(15)
C3 C4 H4A 110.8
C3 C4 H4B 110.8
H4A C4 H4B 108.8
C5 C4 C3 104.93(16)
C5 C4 H4A 110.8
C5 C4 H4B 110.8
C1 C5 C4 112.66(17)
C1 C5 H5 123.7
C4 C5 H5 123.7
O2 C6 O3 124.07(18)
O2 C6 C1 124.19(17)
O3 C6 C1 111.73(17)
O1 C7 C2 119.85(18)
O1 C7 C8 120.73(18)
C8 C7 C2 119.40(17)
C9 C8 C7 117.95(18)
C9 C8 C13 119.29(18)
C13 C8 C7 122.75(17)
C8 C9 H9 119.6
C10 C9 C8 120.72(19)
C10 C9 H9 119.6
C9 C10 H10 120.2
C9 C10 C11 119.66(18)
C11 C10 H10 120.2
C10 C11 H11 120.1
C12 C11 C10 119.87(19)
C12 C11 H11 120.1
C11 C12 H12 119.7
C11 C12 C13 120.6(2)
C13 C12 H12 119.7
C8 C13 H13 120.1
C12 C13 C8 119.87(18)
C12 C13 H13 120.1
C15 C14 C3 123.38(18)
C19 C14 C3 118.40(17)
C19 C14 C15 118.20(18)
C14 C15 N1 120.20(17)
C16 C15 N1 120.05(18)
C16 C15 C14 119.75(19)
C15 C16 H16 119.6
C17 C16 C15 120.83(19)
C17 C16 H16 119.6
C16 C17 H17 119.9
C16 C17 C18 120.25(19)
C18 C17 H17 119.9
C17 C18 H18 120.6
C19 C18 C17 118.8(2)
C19 C18 H18 120.6
C14 C19 H19 118.9
C18 C19 C14 122.18(19)
C18 C19 H19 118.9
O3 C20 H20A 109.5
O3 C20 H20B 109.5
O3 C20 H20C 109.5
H20A C20 H20B 109.5
H20A C20 H20C 109.5
H20B C20 H20C 109.5
O4 C21 O5 126.1(2)
O4 C21 N1 125.86(19)
O5 C21 N1 108.06(15)
O5 C22 C23 102.07(16)
O5 C22 C24 110.08(19)
O5 C22 C25 109.62(17)
C23 C22 C24 110.85(18)
C25 C22 C23 110.4(2)
C25 C22 C24 113.23(19)
C22 C23 H23A 109.5
C22 C23 H23B 109.5
C22 C23 H23C 109.5
H23A C23 H23B 109.5
H23A C23 H23C 109.5
H23B C23 H23C 109.5
C22 C24 H24A 109.5
C22 C24 H24B 109.5
C22 C24 H24C 109.5
H24A C24 H24B 109.5
H24A C24 H24C 109.5
H24B C24 H24C 109.5
C22 C25 H25A 109.5
C22 C25 H25B 109.5
C22 C25 H25C 109.5
H25A C25 H25B 109.5
H25A C25 H25C 109.5
H25B C25 H25C 109.5
C31 O8 C45 114.88(16)
C46 O10 C47 120.53(16)
C40 N2 H2A 116.3
C46 N2 H2A 116.3
C46 N2 C40 127.37(17)
C30 C26 C27 111.63(18)
C30 C26 C31 128.91(18)
C31 C26 C27 119.25(17)
C26 C27 H27 112.1
C26 C27 C28 102.54(16)
C26 C27 C32 109.47(15)
C28 C27 H27 112.1
C32 C27 H27 112.1
C32 C27 C28 107.93(16)
C27 C28 H28 110.1
C27 C28 C29 102.87(15)
C29 C28 H28 110.1
C39 C28 C27 114.38(17)
C39 C28 H28 110.1
C39 C28 C29 109.01(15)
C28 C29 H29A 111.1
C28 C29 H29B 111.1
H29A C29 H29B 109.1
C30 C29 C28 103.08(17)
C30 C29 H29A 111.1
C30 C29 H29B 111.1
C26 C30 C29 111.97(18)
C26 C30 H30 124.0
C29 C30 H30 124.0
O7 C31 O8 123.71(19)
O7 C31 C26 123.57(17)
O8 C31 C26 112.72(17)
O6 C32 C27 121.22(18)
O6 C32 C33 120.11(18)
C33 C32 C27 118.55(17)
C34 C33 C32 117.26(18)
C34 C33 C38 119.51(18)
C38 C33 C32 123.22(19)
C33 C34 H34 119.6
C35 C34 C33 120.7(2)
C35 C34 H34 119.6
C34 C35 H35 120.1
C34 C35 C36 119.8(2)
C36 C35 H35 120.1
C35 C36 H36 120.0
C37 C36 C35 120.02(19)
C37 C36 H36 120.0
C36 C37 H37 119.8
C36 C37 C38 120.4(2)
C38 C37 H37 119.8
C33 C38 H38 120.2
C37 C38 C33 119.6(2)
C37 C38 H38 120.2
C40 C39 C28 119.50(18)
C44 C39 C28 121.78(17)
C44 C39 C40 118.39(18)
N2 C40 C39 118.77(17)
C41 C40 N2 121.52(18)
C41 C40 C39 119.7(2)
C40 C41 H41 119.9
C42 C41 C40 120.2(2)
C42 C41 H41 119.9
C41 C42 H42 119.3
C43 C42 C41 121.3(2)
C43 C42 H42 119.3
C42 C43 H43 120.9
C42 C43 C44 118.2(2)
C44 C43 H43 120.9
C39 C44 C43 122.2(2)
C39 C44 H44 118.9
C43 C44 H44 118.9
O8 C45 H45A 109.5
O8 C45 H45B 109.5
O8 C45 H45C 109.5
H45A C45 H45B 109.5
H45A C45 H45C 109.5
H45B C45 H45C 109.5
O9 C46 O10 126.3(2)
O9 C46 N2 126.1(2)
O10 C46 N2 107.63(16)
O10 C47 C48 109.09(18)
O10 C47 C49 102.51(18)
O10 C47 C50 109.5(2)
C48 C47 C49 110.9(2)
C48 C47 C50 112.93(19)
C49 C47 C50 111.4(2)
C47 C48 H48A 109.5
C47 C48 H48B 109.5
C47 C48 H48C 109.5
H48A C48 H48B 109.5
H48A C48 H48C 109.5
H48B C48 H48C 109.5
C47 C49 H49A 109.5
C47 C49 H49B 109.5
C47 C49 H49C 109.5
H49A C49 H49B 109.5
H49A C49 H49C 109.5
H49B C49 H49C 109.5
C47 C50 H50A 109.5
C47 C50 H50B 109.5
C47 C50 H50C 109.5
H50A C50 H50B 109.5
H50A C50 H50C 109.5
H50B C50 H50C 109.5

loop_
_geom_bond_atom_site_label_1
_geom_bond_atom_site_label_2
_geom_bond_distance
O1 C7 1.216(3)
O2 C6 1.204(3)
O3 C6 1.346(2)
O3 C20 1.448(2)
O4 C21 1.214(2)
O5 C21 1.342(3)
O5 C22 1.480(3)
N1 H1 0.8800
N1 C15 1.414(3)
N1 C21 1.373(3)
C1 C2 1.514(3)
C1 C5 1.315(3)
C1 C6 1.485(3)
C2 H2 1.0000
C2 C3 1.581(3)
C2 C7 1.531(3)
C3 H3 1.0000
C3 C4 1.568(3)
C3 C14 1.524(3)
C4 H4A 0.9900
C4 H4B 0.9900
C4 C5 1.500(3)
C5 H5 0.9500
C7 C8 1.504(3)
C8 C9 1.392(3)
C8 C13 1.401(3)
C9 H9 0.9500
C9 C10 1.389(3)
C10 H10 0.9500
C10 C11 1.398(3)
C11 H11 0.9500
C11 C12 1.384(3)
C12 H12 0.9500
C12 C13 1.390(3)
C13 H13 0.9500
C14 C15 1.408(3)
C14 C19 1.396(3)
C15 C16 1.400(3)
C16 H16 0.9500
C16 C17 1.383(3)
C17 H17 0.9500
C17 C18 1.395(3)
C18 H18 0.9500
C18 C19 1.391(3)
C19 H19 0.9500
C20 H20A 0.9800
C20 H20B 0.9800
C20 H20C 0.9800
C22 C23 1.522(3)
C22 C24 1.530(3)
C22 C25 1.514(3)
C23 H23A 0.9800
C23 H23B 0.9800
C23 H23C 0.9800
C24 H24A 0.9800
C24 H24B 0.9800
C24 H24C 0.9800
C25 H25A 0.9800
C25 H25B 0.9800
C25 H25C 0.9800
O6 C32 1.215(3)
O7 C31 1.199(3)
O8 C31 1.343(2)
O8 C45 1.454(3)
O9 C46 1.212(3)
O10 C46 1.339(3)
O10 C47 1.482(3)
N2 H2A 0.8800
N2 C40 1.412(3)
N2 C46 1.376(3)
C26 C27 1.515(3)
C26 C30 1.321(3)
C26 C31 1.482(3)
C27 H27 1.0000
C27 C28 1.561(3)
C27 C32 1.536(3)
C28 H28 1.0000
C28 C29 1.562(3)
C28 C39 1.523(3)
C29 H29A 0.9900
C29 H29B 0.9900
C29 C30 1.502(3)
C30 H30 0.9500
C32 C33 1.501(3)
C33 C34 1.394(3)
C33 C38 1.400(3)
C34 H34 0.9500
C34 C35 1.384(3)
C35 H35 0.9500
C35 C36 1.395(3)
C36 H36 0.9500
C36 C37 1.386(3)
C37 H37 0.9500
C37 C38 1.396(3)
C38 H38 0.9500
C39 C40 1.415(3)
C39 C44 1.391(3)
C40 C41 1.395(3)
C41 H41 0.9500
C41 C42 1.386(4)
C42 H42 0.9500
C42 C43 1.385(3)
C43 H43 0.9500
C43 C44 1.397(3)
C44 H44 0.9500
C45 H45A 0.9800
C45 H45B 0.9800
C45 H45C 0.9800
C47 C48 1.516(3)
C47 C49 1.521(4)
C47 C50 1.529(3)
C48 H48A 0.9800
C48 H48B 0.9800
C48 H48C 0.9800
C49 H49A 0.9800
C49 H49B 0.9800
C49 H49C 0.9800
C50 H50A 0.9800
C50 H50B 0.9800
C50 H50C 0.9800

loop_
_geom_torsion_atom_site_label_1
_geom_torsion_atom_site_label_2
_geom_torsion_atom_site_label_3
_geom_torsion_atom_site_label_4
_geom_torsion
O1 C7 C8 C9 -3.8(3)
O1 C7 C8 C13 175.2(2)
N1 C15 C16 C17 -179.97(19)
C1 C2 C3 C4 -2.4(2)
C1 C2 C3 C14 120.05(17)
C1 C2 C7 O1 33.8(3)
C1 C2 C7 C8 -147.93(18)
C2 C1 C5 C4 0.1(3)
C2 C1 C6 O2 -0.3(3)
C2 C1 C6 O3 178.96(17)
C2 C3 C4 C5 2.4(2)
C2 C3 C14 C15 125.6(2)
C2 C3 C14 C19 -56.4(2)
C2 C7 C8 C9 177.92(19)
C2 C7 C8 C13 -3.1(3)
C3 C2 C7 O1 -79.9(2)
C3 C2 C7 C8 98.3(2)
C3 C4 C5 C1 -1.7(2)
C3 C14 C15 N1 -1.7(3)
C3 C14 C15 C16 178.74(18)
C3 C14 C19 C18 -178.79(19)
C4 C3 C14 C15 -116.1(2)
C4 C3 C14 C19 61.8(2)
C5 C1 C2 C3 1.5(2)
C5 C1 C2 C7 -116.8(2)
C5 C1 C6 O2 -178.3(2)
C5 C1 C6 O3 1.0(3)
C6 C1 C2 C3 -176.73(17)
C6 C1 C2 C7 65.0(2)
C6 C1 C5 C4 178.15(19)
C7 C2 C3 C4 115.51(18)
C7 C2 C3 C14 -122.08(17)
C7 C8 C9 C10 179.6(2)
C7 C8 C13 C12 -179.8(2)
C8 C9 C10 C11 0.3(3)
C9 C8 C13 C12 -0.8(3)
C9 C10 C11 C12 -0.9(3)
C10 C11 C12 C13 0.6(3)
C11 C12 C13 C8 0.3(3)
C13 C8 C9 C10 0.6(3)
C14 C3 C4 C5 -119.88(18)
C14 C15 C16 C17 -0.4(3)
C15 N1 C21 O4 -1.4(3)
C15 N1 C21 O5 177.99(17)
C15 C14 C19 C18 -0.8(3)
C15 C16 C17 C18 -0.1(3)
C16 C17 C18 C19 0.1(3)
C17 C18 C19 C14 0.3(3)
C19 C14 C15 N1 -179.64(18)
C19 C14 C15 C16 0.8(3)
C20 O3 C6 O2 6.4(3)
C20 O3 C6 C1 -172.85(17)
C21 O5 C22 C23 -177.11(17)
C21 O5 C22 C24 65.1(2)
C21 O5 C22 C25 -60.0(2)
C21 N1 C15 C14 147.22(19)
C21 N1 C15 C16 -33.2(3)
C22 O5 C21 O4 -12.3(3)
C22 O5 C21 N1 168.32(16)
O6 C32 C33 C34 8.7(3)
O6 C32 C33 C38 -172.3(2)
N2 C40 C41 C42 178.6(2)
C26 C27 C28 C29 -26.53(19)
C26 C27 C28 C39 91.53(19)
C26 C27 C32 O6 9.8(3)
C26 C27 C32 C33 -174.19(18)
C27 C26 C30 C29 -1.1(2)
C27 C26 C31 O7 -1.6(3)
C27 C26 C31 O8 178.44(17)
C27 C28 C29 C30 26.09(19)
C27 C28 C39 C40 163.67(17)
C27 C28 C39 C44 -23.0(3)
C27 C32 C33 C34 -167.42(18)
C27 C32 C33 C38 11.6(3)
C28 C27 C32 O6 -101.1(2)
C28 C27 C32 C33 74.9(2)
C28 C29 C30 C26 -16.4(2)
C28 C39 C40 N2 -6.2(3)
C28 C39 C40 C41 172.83(19)
C28 C39 C44 C43 -172.1(2)
C29 C28 C39 C40 -81.8(2)
C29 C28 C39 C44 91.5(2)
C30 C26 C27 C28 18.2(2)
C30 C26 C27 C32 -96.2(2)
C30 C26 C31 O7 172.7(2)
C30 C26 C31 O8 -7.3(3)
C31 C26 C27 C28 -166.60(17)
C31 C26 C27 C32 79.0(2)
C31 C26 C30 C29 -175.78(19)
C32 C27 C28 C29 88.99(18)
C32 C27 C28 C39 -152.94(16)
C32 C33 C34 C35 178.11(19)
C32 C33 C38 C37 -179.7(2)
C33 C34 C35 C36 2.0(3)
C34 C33 C38 C37 -0.7(3)
C34 C35 C36 C37 -1.3(3)
C35 C36 C37 C38 -0.3(3)
C36 C37 C38 C33 1.3(3)
C38 C33 C34 C35 -1.0(3)
C39 C28 C29 C30 -95.69(18)
C39 C40 C41 C42 -0.4(3)
C40 N2 C46 O9 1.1(4)
C40 N2 C46 O10 -179.70(18)
C40 C39 C44 C43 1.3(3)
C40 C41 C42 C43 1.0(4)
C41 C42 C43 C44 -0.4(4)
C42 C43 C44 C39 -0.8(3)
C44 C39 C40 N2 -179.71(18)
C44 C39 C40 C41 -0.7(3)
C45 O8 C31 O7 -1.8(3)
C45 O8 C31 C26 178.13(17)
C46 O10 C47 C48 -57.3(3)
C46 O10 C47 C49 -174.84(19)
C46 O10 C47 C50 66.8(2)
C46 N2 C40 C39 -179.3(2)
C46 N2 C40 C41 1.7(3)
C47 O10 C46 O9 -7.0(3)
C47 O10 C46 N2 173.72(17)
